data_4104025
loop_
_publ_author_name
'Leigh, David A.'
'Lusby, Paul J.'
'McBurney, Roy T.'
'Morelli, Alessandra'
'Slawin, Alexandra M. Z.'
'Thomson, Andrew R.'
'Walker, D. Barney'

_publ_section_title
;
 Getting Harder: Cobalt(III)-Template Synthesis of Catenanes and Rotaxanes
;
_journal_coden_ASTM JACSAT
_journal_issue 10
_journal_name_full 'Journal of the American Chemical Society'
_journal_page_first 3762
_journal_page_last 3771
_journal_paper_doi 10.1021/ja809627j
_journal_volume 131
_journal_year 2009
_chemical_formula_sum 'C70.5 H90 Cl Co N7 O8.5'
_chemical_formula_weight 1265.880
_space_group_IT_number 19
_symmetry_Int_Tables_number 19
_symmetry_space_group_name_Hall 'P 2ac 2ab'
_symmetry_space_group_name_H-M 'P 21 21 21'
_audit_creation_date 08-04-21
_audit_creation_method 'Created with Diamond (www.crystalimpact.com)'
_audit_update_record 08-04-21
_cell_angle_alpha 90.000
_cell_angle_beta 90.000
_cell_angle_gamma 90.000
_cell_formula_units_Z 4
_cell_length_a 14.142(4)
_cell_length_b 20.476(7)
_cell_length_c 23.569(11)
_cell_volume 6825(4)
_refine_ls_R_factor_all 0.135
_cod_data_source_file ja809627j_si_004.cif
_cod_data_source_block dled31
_cod_depositor_comments
;
 Updated bibliographic information.

 Antanas Vaitkus,
 2019-10-09
;
_cod_original_sg_symbol_Hall P_2ac_2ab
_cod_original_formula_sum 'C70.50 H90 Cl Co N7 O8.50'
_cod_database_code 4104025

loop_
_symmetry_equiv_pos_as_xyz
'x, y, z'
'-x+1/2, -y, z+1/2'
'-x, y+1/2, -z+1/2'
'x+1/2, -y+1/2, -z'

loop_
_atom_site_aniso_label
_atom_site_aniso_U_11
_atom_site_aniso_U_22
_atom_site_aniso_U_33
_atom_site_aniso_U_12
_atom_site_aniso_U_13
_atom_site_aniso_U_23
Co1 0.0435(5) 0.0429(5) 0.0390(5) -0.0018(4) 0.0020(4) 0.0026(4)
C1 0.033(3) 0.070(5) 0.051(4) 0.002(3) 0.005(3) 0.012(4)
N2 0.049(3) 0.053(4) 0.051(3) 0.007(3) 0.003(3) 0.000(3)
C3 0.046(4) 0.046(4) 0.053(4) 0.001(3) 0.008(4) 0.005(3)
O3 0.059(3) 0.069(3) 0.048(3) 0.002(3) 0.005(3) 0.022(2)
C4 0.053(4) 0.042(4) 0.042(4) 0.005(3) 0.006(3) 0.012(3)
N5 0.041(3) 0.045(3) 0.042(3) -0.010(2) 0.013(3) 0.001(3)
C6 0.036(3) 0.041(4) 0.055(4) 0.006(3) -0.004(3) -0.009(3)
C7 0.046(4) 0.061(4) 0.050(4) 0.000(3) -0.001(3) -0.007(4)
C8 0.061(5) 0.053(4) 0.056(5) -0.012(4) 0.014(4) -0.012(4)
C9 0.057(4) 0.058(5) 0.050(4) -0.001(4) 0.006(4) 0.012(4)
C10 0.046(4) 0.046(4) 0.043(4) 0.009(3) -0.003(3) -0.010(3)
O10 0.067(3) 0.052(3) 0.048(3) 0.002(3) -0.006(3) 0.000(2)
N11 0.053(3) 0.042(3) 0.047(3) -0.004(2) 0.000(3) 0.000(3)
C12 0.059(4) 0.045(4) 0.031(3) 0.005(3) -0.002(3) 0.008(3)
C13 0.041(4) 0.040(3) 0.048(4) -0.005(3) -0.004(3) 0.013(3)
C14 0.079(5) 0.053(4) 0.052(4) -0.025(4) 0.015(4) -0.012(4)
C15 0.103(6) 0.041(4) 0.069(5) -0.030(5) 0.026(5) -0.021(4)
C16 0.071(5) 0.050(4) 0.043(4) 0.002(4) -0.001(4) 0.000(4)
C17 0.056(4) 0.043(4) 0.058(4) -0.008(3) 0.009(4) 0.000(3)
C18 0.076(5) 0.048(4) 0.047(4) -0.003(4) 0.000(4) -0.006(3)
O19 0.092(4) 0.046(3) 0.052(3) -0.007(3) 0.023(3) -0.001(2)
C20 0.083(6) 0.058(5) 0.047(4) -0.012(4) 0.001(4) 0.003(4)
C21 0.125(8) 0.056(5) 0.070(6) -0.017(5) 0.037(6) 0.000(5)
C22 0.244(18) 0.062(7) 0.085(8) -0.017(9) -0.02(1) 0.007(6)
C23 0.071(6) 0.13(1) 0.069(6) 0.009(6) -0.012(5) -0.012(7)
C24 0.087(8) 0.082(8) 0.241(18) 0.021(6) 0.000(9) -0.055(9)
C25 0.062(5) 0.130(9) 0.070(6) -0.013(6) 0.013(5) -0.045(6)
C26 0.075(6) 0.122(9) 0.058(5) 0.000(6) -0.005(5) -0.023(6)
C27 0.098(8) 0.111(9) 0.118(9) -0.037(6) 0.041(7) -0.047(7)
C28 0.125(9) 0.100(8) 0.069(6) -0.026(7) 0.000(6) -0.024(5)
C29 0.130(8) 0.081(6) 0.056(5) -0.039(6) 0.011(5) -0.013(5)
O30 0.088(4) 0.092(4) 0.055(3) -0.010(4) 0.010(3) -0.029(3)
C31 0.070(5) 0.070(5) 0.054(4) -0.010(4) 0.001(4) -0.027(4)
C32 0.066(5) 0.077(6) 0.064(5) 0.012(4) 0.024(5) -0.013(4)
C33 0.048(4) 0.085(6) 0.058(5) 0.009(4) 0.005(4) -0.010(4)
C34 0.046(4) 0.051(4) 0.051(4) 0.004(3) 0.007(3) -0.002(3)
C35 0.057(4) 0.046(4) 0.053(5) -0.002(3) 0.014(4) -0.011(3)
C36 0.052(4) 0.068(5) 0.061(5) 0.000(4) 0.003(4) -0.022(4)
C37 0.060(4) 0.055(4) 0.048(4) 0.010(4) 0.020(4) 0.001(3)
N38 0.035(3) 0.055(4) 0.056(4) 0.002(3) 0.003(3) 0.003(3)
C39 0.048(4) 0.075(5) 0.038(4) -0.004(4) 0.000(3) -0.006(4)
O39 0.050(3) 0.075(4) 0.066(3) 0.004(3) 0.013(3) 0.001(3)
C40 0.042(4) 0.060(5) 0.047(4) -0.006(3) 0.007(3) 0.006(4)
N41 0.059(4) 0.052(4) 0.039(3) -0.010(3) -0.004(3) 0.006(3)
C42 0.075(5) 0.036(3) 0.035(4) -0.019(3) -0.008(4) 0.005(3)
C43 0.082(5) 0.060(5) 0.047(4) -0.024(4) -0.002(5) 0.005(4)
C44 0.064(5) 0.064(5) 0.044(4) -0.019(4) -0.005(4) -0.003(4)
C45 0.052(4) 0.103(7) 0.045(4) -0.003(5) -0.003(4) 0.006(5)
C46 0.064(4) 0.054(4) 0.038(4) -0.015(4) -0.004(4) -0.011(3)
O46 0.088(4) 0.048(3) 0.052(3) -0.009(3) -0.007(3) -0.010(2)
N47 0.075(4) 0.046(3) 0.039(3) -0.002(3) -0.003(3) -0.007(3)
C48 0.048(4) 0.040(4) 0.060(4) 0.004(3) -0.003(4) 0.000(3)
C49 0.055(4) 0.039(4) 0.066(5) 0.011(3) -0.002(4) 0.009(4)
C50 0.062(4) 0.050(4) 0.041(4) 0.000(4) 0.018(4) 0.003(3)
C51 0.078(6) 0.058(5) 0.044(4) 0.011(4) 0.009(4) 0.010(4)
C52 0.098(6) 0.047(4) 0.051(5) 0.021(4) 0.034(5) 0.013(4)
C53 0.088(6) 0.064(5) 0.061(6) 0.001(5) -0.002(5) 0.002(4)
C54 0.057(5) 0.064(5) 0.073(6) 0.010(4) 0.010(4) 0.021(4)
O55 0.094(5) 0.084(4) 0.051(3) -0.010(3) 0.009(3) 0.007(3)
C56 0.105(7) 0.048(5) 0.064(5) -0.005(4) -0.030(5) 0.003(4)
C57 0.091(7) 0.071(6) 0.088(7) 0.011(5) 0.018(6) -0.001(5)
C58 0.120(8) 0.078(6) 0.050(5) 0.010(6) 0.018(5) 0.014(5)
C59 0.188(12) 0.068(6) 0.076(7) 0.033(7) -0.022(8) -0.019(6)
C60 0.163(12) 0.088(7) 0.064(6) 0.006(8) -0.005(7) -0.008(5)
C61 0.138(13) 0.206(19) 0.38(4) -0.060(13) 0.099(18) -0.23(2)
C62 0.58(6) 0.22(2) 0.055(9) -0.03(3) -0.028(18) 0.033(12)
C63 0.53(5) 0.053(7) 0.105(11) 0.012(14) 0.030(19) 0.002(7)
C64 0.194(17) 0.24(2) 0.088(9) -0.092(15) -0.008(10) -0.069(12)
C65 0.117(11) 0.36(3) 0.097(10) -0.053(15) 0.017(9) -0.105(14)
O66 0.082(4) 0.171(8) 0.066(4) 0.008(5) -0.012(4) -0.051(5)
C67 0.055(5) 0.141(10) 0.075(7) -0.004(6) -0.011(5) -0.039(7)
C68 0.062(5) 0.139(10) 0.031(4) -0.002(6) -0.003(4) 0.003(5)
C69 0.069(5) 0.123(8) 0.047(5) -0.010(6) 0.008(4) 0.019(5)
C70 0.045(4) 0.082(6) 0.051(4) 0.003(4) 0.000(3) 0.002(4)
C71 0.058(5) 0.085(6) 0.046(4) 0.012(5) -0.004(4) 0.000(4)
C72 0.058(5) 0.112(7) 0.060(6) 0.001(5) -0.013(4) -0.001(5)
N81 0.059(4) 0.054(4) 0.047(3) 0.002(3) -0.001(3) -0.010(3)
C81 0.072(5) 0.060(5) 0.036(4) -0.005(4) 0.015(4) -0.011(3)
Cl81 0.0985(16) 0.0716(13) 0.0565(12) -0.0017(12) 0.0035(11) 0.0018(10)
C82 0.059(5) 0.077(5) 0.052(5) 0.004(4) 0.005(4) -0.014(4)
C83 0.049(5) 0.134(9) 0.080(6) -0.016(6) 0.009(4) -0.019(7)
C84 0.077(5) 0.053(4) 0.048(4) -0.014(4) -0.001(4) -0.011(4)
C85 0.113(8) 0.068(6) 0.058(5) 0.002(5) -0.003(5) -0.006(4)
C86 0.077(5) 0.051(4) 0.060(5) 0.000(4) 0.008(4) -0.020(4)
C87 0.064(5) 0.088(6) 0.076(6) -0.012(5) 0.002(5) -0.020(5)

loop_
_atom_site_label
_atom_site_type_symbol
_atom_site_fract_x
_atom_site_fract_y
_atom_site_fract_z
_atom_site_occupancy
_atom_site_symmetry_multiplicity
_atom_site_Wyckoff_symbol
_atom_site_calc_flag
_atom_site_thermal_displace_type
_atom_site_U_iso_or_equiv
Co1 Co 1.0060(1) 0.0984(0) 0.5334(0) 1.000 4 a d Uani 0.0418(3)
C1 C 1.1487(5) 0.0587(4) 0.6256(3) 1.000 4 a d Uani 0.0511(18)
H1A H 1.1916 0.0697 0.5938 1.000 4 a calc Uiso 0.06100
H1B H 1.1650 0.0141 0.6385 1.000 4 a calc Uiso 0.06100
N2 N 1.0507(4) 0.0581(3) 0.6039(3) 1.000 4 a d Uani 0.0511(14)
C3 C 0.9901(5) 0.0151(3) 0.6281(3) 1.000 4 a d Uani 0.0483(16)
O3 O 1.0045(4) -0.0199(2) 0.6717(2) 1.000 4 a d Uani 0.0589(13)
C4 C 0.9020(5) 0.0100(3) 0.5967(3) 1.000 4 a d Uani 0.0453(16)
N5 N 0.9038(4) 0.0460(3) 0.5475(2) 1.000 4 a d Uani 0.0426(13)
C6 C 0.8281(4) 0.0468(3) 0.5120(3) 1.000 4 a d Uani 0.0437(16)
C7 C 0.7490(5) 0.0112(4) 0.5232(3) 1.000 4 a d Uani 0.0521(18)
H7A H 0.6974 0.0111 0.4974 1.000 4 a calc Uiso 0.06300
C8 C 0.7445(6) -0.0258(4) 0.5740(3) 1.000 4 a d Uani 0.057(2)
H8A H 0.6893 -0.0501 0.5831 1.000 4 a calc Uiso 0.06800
C9 C 0.8208(5) -0.0260(4) 0.6096(3) 1.000 4 a d Uani 0.0551(19)
H9A H 0.8186 -0.0509 0.6436 1.000 4 a calc Uiso 0.06600
C10 C 0.8452(5) 0.0930(3) 0.4633(3) 1.000 4 a d Uani 0.0449(15)
O10 O 0.7806(4) 0.1018(2) 0.4271(2) 1.000 4 a d Uani 0.0555(12)
N11 N 0.9306(4) 0.1228(3) 0.4672(3) 1.000 4 a d Uani 0.0476(13)
C12 C 0.9488(5) 0.1756(3) 0.4287(3) 1.000 4 a d Uani 0.0448(16)
H12A H 0.9691 0.2141 0.4509 1.000 4 a calc Uiso 0.05400
H12B H 0.8890 0.1871 0.4093 1.000 4 a calc Uiso 0.05400
C13 C 1.0242(4) 0.1613(3) 0.3834(3) 1.000 4 a d Uani 0.0429(16)
C14 C 1.0255(6) 0.1040(4) 0.3530(3) 1.000 4 a d Uani 0.061(2)
H14A H 0.9812 0.0708 0.3621 1.000 4 a calc Uiso 0.07400
C15 C 1.0882(7) 0.0935(4) 0.3106(4) 1.000 4 a d Uani 0.071(2)
H15A H 1.0899 0.0524 0.2919 1.000 4 a calc Uiso 0.08500
C16 C 1.1503(6) 0.1431(4) 0.2942(3) 1.000 4 a d Uani 0.0548(19)
C17 C 1.1515(5) 0.2007(4) 0.3216(3) 1.000 4 a d Uani 0.0523(18)
H17A H 1.1940 0.2345 0.3112 1.000 4 a calc Uiso 0.06300
C18 C 1.0869(6) 0.2084(4) 0.3666(3) 1.000 4 a d Uani 0.0569(19)
H18A H 1.0868 0.2488 0.3865 1.000 4 a calc Uiso 0.06800
O19 O 1.2080(4) 0.1273(3) 0.2484(2) 1.000 4 a d Uani 0.0631(15)
C20 C 1.2531(7) 0.1786(4) 0.2186(3) 1.000 4 a d Uani 0.063(2)
H20A H 1.3019 0.1991 0.2430 1.000 4 a calc Uiso 0.07500
H20B H 1.2063 0.2125 0.2082 1.000 4 a calc Uiso 0.07500
C21 C 1.2987(8) 0.1511(5) 0.1655(4) 1.000 4 a d Uani 0.084(3)
H21A H 1.3449 0.1830 0.1503 1.000 4 a calc Uiso 0.10000
H21B H 1.3333 0.1106 0.1750 1.000 4 a calc Uiso 0.10000
C22 C 1.2273(14) 0.1370(6) 0.1222(5) 1.000 4 a d Uani 0.130(5)
H22A H 1.1883 0.1768 0.1174 1.000 4 a calc Uiso 0.15600
H22B H 1.2609 0.1297 0.0859 1.000 4 a calc Uiso 0.15600
C23 C 1.1698(7) 0.0881(7) 0.1296(4) 1.000 4 a d Uani 0.090(3)
H23A H 1.1217 0.1003 0.1582 1.000 4 a calc Uiso 0.10800
H23B H 1.2058 0.0504 0.1447 1.000 4 a calc Uiso 0.10800
C24 C 1.1143(8) 0.0654(6) 0.0685(8) 1.000 4 a d Uani 0.137(6)
H24A H 1.0783 0.1026 0.0526 1.000 4 a calc Uiso 0.16400
H24B H 1.1612 0.0510 0.0399 1.000 4 a calc Uiso 0.16400
C25 C 1.0465(7) 0.0086(6) 0.0837(4) 1.000 4 a d Uani 0.088(3)
H25A H 1.0099 0.0206 0.1179 1.000 4 a calc Uiso 0.10500
H25B H 1.0011 0.0023 0.0521 1.000 4 a calc Uiso 0.10500
C26 C 1.0973(7) -0.0546(6) 0.0945(4) 1.000 4 a d Uani 0.085(3)
H26A H 1.1409 -0.0480 0.1269 1.000 4 a calc Uiso 0.10200
H26B H 1.1365 -0.0647 0.0608 1.000 4 a calc Uiso 0.10200
C27 C 1.0338(9) -0.1158(6) 0.1077(5) 1.000 4 a d Uani 0.109(4)
H27A H 0.9890 -0.1226 0.0759 1.000 4 a calc Uiso 0.13100
H27B H 1.0744 -0.1550 0.1104 1.000 4 a calc Uiso 0.13100
C28 C 0.9802(9) -0.1086(6) 0.1606(4) 1.000 4 a d Uani 0.098(3)
H28A H 0.9395 -0.1476 0.1649 1.000 4 a calc Uiso 0.11800
H28B H 0.9379 -0.0704 0.1564 1.000 4 a calc Uiso 0.11800
C29 C 1.0365(8) -0.1001(5) 0.2157(4) 1.000 4 a d Uani 0.089(3)
H29A H 1.0800 -0.1374 0.2213 1.000 4 a calc Uiso 0.10600
H29B H 1.0741 -0.0594 0.2144 1.000 4 a calc Uiso 0.10600
O30 O 0.9695(4) -0.0973(3) 0.2603(2) 1.000 4 a d Uani 0.0784(17)
C31 C 1.0025(6) -0.0850(4) 0.3144(3) 1.000 4 a d Uani 0.065(2)
C32 C 1.0954(6) -0.0793(4) 0.3301(4) 1.000 4 a d Uani 0.069(2)
H32A H 1.1440 -0.0866 0.3031 1.000 4 a calc Uiso 0.08300
C33 C 1.1185(5) -0.0628(4) 0.3859(4) 1.000 4 a d Uani 0.064(2)
H33A H 1.1832 -0.0588 0.3962 1.000 4 a calc Uiso 0.07600
C34 C 1.0494(5) -0.0520(4) 0.4267(3) 1.000 4 a d Uani 0.0497(17)
C35 C 0.9542(5) -0.0616(3) 0.4113(3) 1.000 4 a d Uani 0.0522(18)
H35A H 0.9059 -0.0574 0.4391 1.000 4 a calc Uiso 0.06300
C36 C 0.9306(6) -0.0769(4) 0.3557(4) 1.000 4 a d Uani 0.060(2)
H36A H 0.8661 -0.0821 0.3453 1.000 4 a calc Uiso 0.07200
C37 C 1.0763(6) -0.0330(4) 0.4852(3) 1.000 4 a d Uani 0.0543(19)
H37A H 1.0273 -0.0490 0.5118 1.000 4 a calc Uiso 0.06500
H37B H 1.1366 -0.0547 0.4951 1.000 4 a calc Uiso 0.06500
N38 N 1.0873(4) 0.0377(3) 0.4929(3) 1.000 4 a d Uani 0.0486(14)
C39 C 1.1743(5) 0.0610(4) 0.4801(3) 1.000 4 a d Uani 0.0538(19)
O39 O 1.2432(3) 0.0296(3) 0.4598(2) 1.000 4 a d Uani 0.0636(14)
C40 C 1.1850(5) 0.1315(4) 0.4947(3) 1.000 4 a d Uani 0.0496(18)
N41 N 1.1057(4) 0.1548(3) 0.5208(2) 1.000 4 a d Uani 0.0501(15)
C42 C 1.0985(5) 0.2175(3) 0.5392(3) 1.000 4 a d Uani 0.0487(17)
C43 C 1.1755(6) 0.2586(4) 0.5330(3) 1.000 4 a d Uani 0.063(2)
H43A H 1.1722 0.3024 0.5461 1.000 4 a calc Uiso 0.07500
C44 C 1.2580(6) 0.2354(4) 0.5075(3) 1.000 4 a d Uani 0.057(2)
H44A H 1.3113 0.2632 0.5036 1.000 4 a calc Uiso 0.06900
C45 C 1.2621(6) 0.1718(5) 0.4878(3) 1.000 4 a d Uani 0.067(2)
H45A H 1.3176 0.1560 0.4698 1.000 4 a calc Uiso 0.08000
C46 C 1.0066(6) 0.2302(3) 0.5673(3) 1.000 4 a d Uani 0.0521(17)
O46 O 0.9864(4) 0.2867(2) 0.5826(2) 1.000 4 a d Uani 0.0627(14)
N47 N 0.9548(5) 0.1766(3) 0.5716(2) 1.000 4 a d Uani 0.0531(15)
C48 C 0.8629(5) 0.1840(3) 0.5982(3) 1.000 4 a d Uani 0.0493(17)
H48A H 0.8164 0.1576 0.5767 1.000 4 a calc Uiso 0.05900
H48B H 0.8434 0.2303 0.5952 1.000 4 a calc Uiso 0.05900
C49 C 0.8591(5) 0.1645(3) 0.6582(3) 1.000 4 a d Uani 0.0534(19)
C50 C 0.9280(6) 0.1781(4) 0.6973(3) 1.000 4 a d Uani 0.0513(18)
H50A H 0.9862 0.1960 0.6845 1.000 4 a calc Uiso 0.06200
C51 C 0.9155(6) 0.1668(4) 0.7549(3) 1.000 4 a d Uani 0.060(2)
H51A H 0.9648 0.1752 0.7813 1.000 4 a calc Uiso 0.07200
C52 C 0.8253(7) 0.1418(4) 0.7731(4) 1.000 4 a d Uani 0.065(2)
C53 C 0.7561(7) 0.1275(4) 0.7321(4) 1.000 4 a d Uani 0.071(2)
H53A H 0.6969 0.1100 0.7434 1.000 4 a calc Uiso 0.08500
C54 C 0.7733(6) 0.1385(4) 0.6776(4) 1.000 4 a d Uani 0.064(2)
H54A H 0.7256 0.1283 0.6507 1.000 4 a calc Uiso 0.07700
O55 O 0.8060(5) 0.1292(3) 0.8283(2) 1.000 4 a d Uani 0.0762(17)
C56 C 0.8684(7) 0.1548(4) 0.8694(4) 1.000 4 a d Uani 0.072(2)
H56A H 0.8811 0.2015 0.8617 1.000 4 a calc Uiso 0.08700
H56B H 0.9292 0.1308 0.8686 1.000 4 a calc Uiso 0.08700
C57 C 0.8196(7) 0.1465(5) 0.9286(4) 1.000 4 a d Uani 0.083(3)
H57A H 0.7583 0.1699 0.9290 1.000 4 a calc Uiso 0.10000
H57B H 0.8073 0.0997 0.9361 1.000 4 a calc Uiso 0.10000
C58 C 0.8860(8) 0.1748(5) 0.9753(4) 1.000 4 a d Uani 0.083(3)
H58A H 0.8626 0.1616 1.0132 1.000 4 a calc Uiso 0.09900
H58B H 0.9504 0.1567 0.9704 1.000 4 a calc Uiso 0.09900
C59 C 0.8898(10) 0.2476(5) 0.9719(5) 1.000 4 a d Uani 0.111(4)
H59A H 0.8251 0.2648 0.9777 1.000 4 a calc Uiso 0.13300
H59B H 0.9098 0.2600 0.9332 1.000 4 a calc Uiso 0.13300
C60 C 0.9587(11) 0.2826(6) 1.0162(4) 1.000 4 a d Uani 0.105(4)
H60A H 0.9606 0.3298 1.0070 1.000 4 a calc Uiso 0.12600
H60B H 0.9305 0.2784 1.0545 1.000 4 a calc Uiso 0.12600
C61 C 1.0503(13) 0.2601(10) 1.0187(12) 1.000 4 a d Uani 0.242(15)
H61A H 1.0856 0.2943 1.0395 1.000 4 a calc Uiso 0.29000
H61B H 1.0479 0.2219 1.0445 1.000 4 a calc Uiso 0.29000
C62 C 1.105(3) 0.2427(14) 0.9783(6) 1.000 4 a d Uani 0.285(18)
H62A H 1.0781 0.2048 0.9580 1.000 4 a calc Uiso 0.34200
H62B H 1.1676 0.2295 0.9939 1.000 4 a calc Uiso 0.34200
C63 C 1.118(2) 0.3008(6) 0.9364(7) 1.000 4 a d Uani 0.231(14)
H63A H 1.0606 0.3056 0.9131 1.000 4 a calc Uiso 0.27700
H63B H 1.1271 0.3416 0.9583 1.000 4 a calc Uiso 0.27700
C64 C 1.2015(13) 0.2908(10) 0.8984(6) 1.000 4 a d Uani 0.173(8)
H64A H 1.2603 0.2894 0.9211 1.000 4 a calc Uiso 0.20800
H64B H 1.2064 0.3275 0.8712 1.000 4 a calc Uiso 0.20800
C65 C 1.1875(11) 0.2209(12) 0.8634(6) 1.000 4 a d Uani 0.19(1)
H65A H 1.2253 0.1855 0.8808 1.000 4 a calc Uiso 0.22800
H65B H 1.1202 0.2077 0.8623 1.000 4 a calc Uiso 0.22800
O66 O 1.2227(5) 0.2374(5) 0.8061(3) 1.000 4 a d Uani 0.107(3)
C67 C 1.2034(7) 0.1919(7) 0.7649(5) 1.000 4 a d Uani 0.090(3)
C68 C 1.1635(7) 0.1319(6) 0.7743(3) 1.000 4 a d Uani 0.077(3)
H68A H 1.1479 0.1198 0.8121 1.000 4 a calc Uiso 0.09300
C69 C 1.1449(6) 0.0876(6) 0.7301(3) 1.000 4 a d Uani 0.080(3)
H69A H 1.1176 0.0461 0.7377 1.000 4 a calc Uiso 0.09600
C70 C 1.1677(5) 0.1063(5) 0.6744(3) 1.000 4 a d Uani 0.059(2)
C71 C 1.2088(6) 0.1648(5) 0.6655(3) 1.000 4 a d Uani 0.063(2)
H71A H 1.2262 0.1771 0.6280 1.000 4 a calc Uiso 0.07600
C72 C 1.2263(6) 0.2073(6) 0.7101(4) 1.000 4 a d Uani 0.077(3)
H72A H 1.2550 0.2483 0.7024 1.000 4 a calc Uiso 0.09200
N81 N 1.0458(5) 0.4258(3) 0.6746(3) 1.000 4 a d Uani 0.0532(15)
C81 C 1.0672(6) 0.4253(4) 0.6103(3) 1.000 4 a d Uani 0.0561(19)
H81A H 1.0320 0.3891 0.5921 1.000 4 a calc Uiso 0.06700
H81B H 1.1356 0.4173 0.6044 1.000 4 a calc Uiso 0.06700
Cl81 Cl 1.0357(2) 0.4991(1) 0.5777(1) 1.000 4 a d Uani 0.0756(6)
C82 C 0.9458(5) 0.4459(5) 0.6849(4) 1.000 4 a d Uani 0.063(2)
H82A H 0.9388 0.4925 0.6745 1.000 4 a calc Uiso 0.07500
H82B H 0.9323 0.4420 0.7260 1.000 4 a calc Uiso 0.07500
C83 C 0.8715(6) 0.4058(6) 0.6520(4) 1.000 4 a d Uani 0.088(3)
H83A H 0.8081 0.4218 0.6612 1.000 4 a calc Uiso 0.13200
H83B H 0.8766 0.3597 0.6626 1.000 4 a calc Uiso 0.13200
H83C H 0.8827 0.4105 0.6111 1.000 4 a calc Uiso 0.13200
C84 C 1.0682(6) 0.3578(4) 0.6932(3) 1.000 4 a d Uani 0.059(2)
H84A H 1.1353 0.3486 0.6844 1.000 4 a calc Uiso 0.07100
H84B H 1.0292 0.3270 0.6709 1.000 4 a calc Uiso 0.07100
C85 C 1.0516(8) 0.3446(4) 0.7559(4) 1.000 4 a d Uani 0.080(3)
H85A H 1.0674 0.2991 0.7645 1.000 4 a calc Uiso 0.12000
H85B H 0.9850 0.3527 0.7650 1.000 4 a calc Uiso 0.12000
H85C H 1.0916 0.3737 0.7786 1.000 4 a calc Uiso 0.12000
C86 C 1.1087(6) 0.4758(4) 0.7046(4) 1.000 4 a d Uani 0.063(2)
H86A H 1.0974 0.5192 0.6873 1.000 4 a calc Uiso 0.07500
H86B H 1.0892 0.4784 0.7449 1.000 4 a calc Uiso 0.07500
C87 C 1.2118(6) 0.4620(5) 0.7024(4) 1.000 4 a d Uani 0.076(3)
H87A H 1.2462 0.4964 0.7226 1.000 4 a calc Uiso 0.11400
H87B H 1.2326 0.4606 0.6628 1.000 4 a calc Uiso 0.11400
H87C H 1.2244 0.4197 0.7204 1.000 4 a calc Uiso 0.11400
C88 C 1.4697(10) 0.2676(7) 0.8119(6) 0.500 4 a d Uiso 0.051(3)
H88A H 1.5114 0.2524 0.8424 0.500 4 a calc Uiso 0.07600
H88B H 1.5063 0.2728 0.7769 0.500 4 a calc Uiso 0.07600
H88C H 1.4193 0.2355 0.8058 0.500 4 a calc Uiso 0.07600
C89 C 1.4267(8) 0.3324(6) 0.8284(5) 0.500 4 a d Uiso 0.033(3)
O89 O 1.4204(6) 0.3516(4) 0.8756(4) 0.500 4 a d Uiso 0.042(2)
C90 C 1.3826(14) 0.3687(10) 0.7834(9) 0.500 4 a d Uiso 0.083(5)
H90A H 1.3969 0.4152 0.7879 0.500 4 a calc Uiso 0.12400
H90B H 1.3140 0.3621 0.7848 0.500 4 a calc Uiso 0.12400
H90C H 1.4069 0.3535 0.7467 0.500 4 a calc Uiso 0.12400

loop_
_atom_type_symbol
_atom_type_radius_bond
Co 1.200
C 1.200
H 1.200
N 1.200
O 1.200
Cl 1.200

loop_
_geom_angle_atom_site_label_1
_geom_angle_atom_site_label_2
_geom_angle_atom_site_label_3
_geom_angle
_geom_angle_publ_flag
N5 Co1 N41 177.1(3) no
N5 Co1 N38 100.4(2) no
N41 Co1 N38 82.4(3) no
N5 Co1 N11 82.2(2) no
N41 Co1 N11 97.3(2) no
N38 Co1 N11 95.4(2) no
N5 Co1 N2 81.6(3) no
N41 Co1 N2 98.8(3) no
N38 Co1 N2 87.5(3) no
N11 Co1 N2 163.8(2) no
N5 Co1 N47 96.0(3) no
N41 Co1 N47 81.1(3) no
N38 Co1 N47 163.6(3) no
N11 Co1 N47 87.5(2) no
N2 Co1 N47 94.3(2) no
N2 C1 C70 115.5(6) no
N2 C1 H1A 108.40 no
C70 C1 H1A 108.40 no
N2 C1 H1B 108.40 no
C70 C1 H1B 108.40 no
H1A C1 H1B 107.50 no
C3 N2 C1 117.0(6) no
C3 N2 Co1 115.2(5) no
C1 N2 Co1 126.3(5) no
O3 C3 N2 127.3(7) no
O3 C3 C4 120.7(6) no
N2 C3 C4 111.9(6) no
N5 C4 C9 118.9(6) no
N5 C4 C3 112.1(6) no
C9 C4 C3 129.0(6) no
C6 N5 C4 120.7(6) no
C6 N5 Co1 120.2(5) no
C4 N5 Co1 118.9(5) no
N5 C6 C7 121.4(7) no
N5 C6 C10 110.5(5) no
C7 C6 C10 128.0(6) no
C6 C7 C8 119.1(7) no
C6 C7 H7A 120.40 no
C8 C7 H7A 120.40 no
C9 C8 C7 119.1(7) no
C9 C8 H8A 120.50 no
C7 C8 H8A 120.50 no
C8 C9 C4 120.8(7) no
C8 C9 H9A 119.60 no
C4 C9 H9A 119.60 no
O10 C10 N11 128.7(7) no
O10 C10 C6 119.3(6) no
N11 C10 C6 111.9(6) no
C10 N11 C12 117.1(6) no
C10 N11 Co1 115.1(5) no
C12 N11 Co1 126.8(4) no
N11 C12 C13 114.9(5) no
N11 C12 H12A 108.50 no
C13 C12 H12A 108.50 no
N11 C12 H12B 108.50 no
C13 C12 H12B 108.50 no
H12A C12 H12B 107.50 no
C18 C13 C14 116.2(7) no
C18 C13 C12 121.1(6) no
C14 C13 C12 122.3(6) no
C15 C14 C13 122.0(7) no
C15 C14 H14A 119.00 no
C13 C14 H14A 119.00 no
C14 C15 C16 119.9(7) no
C14 C15 H15A 120.00 no
C16 C15 H15A 120.00 no
C17 C16 O19 124.7(7) no
C17 C16 C15 120.9(7) no
O19 C16 C15 114.4(6) no
C16 C17 C18 116.9(7) no
C16 C17 H17A 121.60 no
C18 C17 H17A 121.60 no
C13 C18 C17 124.0(7) no
C13 C18 H18A 118.00 no
C17 C18 H18A 118.00 no
C16 O19 C20 118.5(6) no
O19 C20 C21 109.0(6) no
O19 C20 H20A 109.90 no
C21 C20 H20A 109.90 no
O19 C20 H20B 109.90 no
C21 C20 H20B 109.90 no
H20A C20 H20B 108.30 no
C22 C21 C20 110.8(10) no
C22 C21 H21A 109.50 no
C20 C21 H21A 109.50 no
C22 C21 H21B 109.50 no
C20 C21 H21B 109.50 no
H21A C21 H21B 108.10 no
C23 C22 C21 119.3(10) no
C23 C22 H22A 107.50 no
C21 C22 H22A 107.50 no
C23 C22 H22B 107.50 no
C21 C22 H22B 107.50 no
H22A C22 H22B 107.00 no
C22 C23 C24 112.5(11) no
C22 C23 H23A 109.10 no
C24 C23 H23A 109.10 no
C22 C23 H23B 109.10 no
C24 C23 H23B 109.10 no
H23A C23 H23B 107.80 no
C25 C24 C23 107.1(12) no
C25 C24 H24A 110.30 no
C23 C24 H24A 110.30 no
C25 C24 H24B 110.30 no
C23 C24 H24B 110.30 no
H24A C24 H24B 108.60 no
C26 C25 C24 113.0(8) no
C26 C25 H25A 109.00 no
C24 C25 H25A 109.00 no
C26 C25 H25B 109.00 no
C24 C25 H25B 109.00 no
H25A C25 H25B 107.80 no
C25 C26 C27 116.5(9) no
C25 C26 H26A 108.20 no
C27 C26 H26A 108.20 no
C25 C26 H26B 108.20 no
C27 C26 H26B 108.20 no
H26A C26 H26B 107.30 no
C28 C27 C26 112.5(8) no
C28 C27 H27A 109.10 no
C26 C27 H27A 109.10 no
C28 C27 H27B 109.10 no
C26 C27 H27B 109.10 no
H27A C27 H27B 107.80 no
C27 C28 C29 117.7(10) no
C27 C28 H28A 107.90 no
C29 C28 H28A 107.90 no
C27 C28 H28B 107.90 no
C29 C28 H28B 107.90 no
H28A C28 H28B 107.20 no
O30 C29 C28 106.7(9) no
O30 C29 H29A 110.40 no
C28 C29 H29A 110.40 no
O30 C29 H29B 110.40 no
C28 C29 H29B 110.40 no
H29A C29 H29B 108.60 no
C31 O30 C29 117.9(7) no
C32 C31 O30 126.1(7) no
C32 C31 C36 119.6(7) no
O30 C31 C36 114.4(7) no
C31 C32 C33 120.0(7) no
C31 C32 H32A 120.00 no
C33 C32 H32A 120.00 no
C34 C33 C32 121.8(7) no
C34 C33 H33A 119.10 no
C32 C33 H33A 119.10 no
C33 C34 C35 118.2(7) no
C33 C34 C37 120.4(7) no
C35 C34 C37 121.4(6) no
C36 C35 C34 120.3(7) no
C36 C35 H35A 119.90 no
C34 C35 H35A 119.80 no
C35 C36 C31 120.1(7) no
C35 C36 H36A 120.00 no
C31 C36 H36A 120.00 no
N38 C37 C34 113.7(6) no
N38 C37 H37A 108.80 no
C34 C37 H37A 108.80 no
N38 C37 H37B 108.80 no
C34 C37 H37B 108.80 no
H37A C37 H37B 107.70 no
C39 N38 C37 114.6(6) no
C39 N38 Co1 115.0(5) no
C37 N38 Co1 128.9(5) no
O39 C39 N38 127.4(8) no
O39 C39 C40 120.2(7) no
N38 C39 C40 112.4(7) no
N41 C40 C45 119.7(7) no
N41 C40 C39 111.0(6) no
C45 C40 C39 129.2(7) no
C42 N41 C40 122.3(6) no
C42 N41 Co1 118.8(5) no
C40 N41 Co1 118.8(5) no
N41 C42 C43 118.8(7) no
N41 C42 C46 112.0(6) no
C43 C42 C46 129.0(7) no
C42 C43 C44 119.7(8) no
C42 C43 H43A 120.20 no
C44 C43 H43A 120.20 no
C45 C44 C43 120.0(7) no
C45 C44 H44A 120.00 no
C43 C44 H44A 120.00 no
C40 C45 C44 119.4(8) no
C40 C45 H45A 120.30 no
C44 C45 H45A 120.30 no
O46 C46 N47 128.4(8) no
O46 C46 C42 119.7(6) no
N47 C46 C42 111.9(6) no
C46 N47 C48 116.3(6) no
C46 N47 Co1 115.8(5) no
C48 N47 Co1 127.6(5) no
N47 C48 C49 114.9(6) no
N47 C48 H48A 108.50 no
C49 C48 H48A 108.50 no
N47 C48 H48B 108.50 no
C49 C48 H48B 108.50 no
H48A C48 H48B 107.50 no
C50 C49 C54 118.3(7) no
C50 C49 C48 124.4(7) no
C54 C49 C48 116.7(7) no
C49 C50 C51 122.2(8) no
C49 C50 H50A 118.90 no
C51 C50 H50A 118.90 no
C50 C51 C52 117.6(8) no
C50 C51 H51A 121.20 no
C52 C51 H51A 121.20 no
O55 C52 C53 118.7(8) no
O55 C52 C51 122.2(9) no
C53 C52 C51 119.1(7) no
C54 C53 C52 120.1(9) no
C54 C53 H53A 119.90 no
C52 C53 H53A 119.90 no
C53 C54 C49 122.7(9) no
C53 C54 H54A 118.70 no
C49 C54 H54A 118.70 no
C52 O55 C56 117.6(7) no
O55 C56 C57 107.2(8) no
O55 C56 H56A 110.30 no
C57 C56 H56A 110.30 no
O55 C56 H56B 110.30 no
C57 C56 H56B 110.30 no
H56A C56 H56B 108.50 no
C58 C57 C56 108.9(8) no
C58 C57 H57A 109.90 no
C56 C57 H57A 109.90 no
C58 C57 H57B 109.90 no
C56 C57 H57B 109.90 no
H57A C57 H57B 108.30 no
C59 C58 C57 110.9(9) no
C59 C58 H58A 109.50 no
C57 C58 H58A 109.50 no
C59 C58 H58B 109.40 no
C57 C58 H58B 109.50 no
H58A C58 H58B 108.10 no
C58 C59 C60 115.8(10) no
C58 C59 H59A 108.30 no
C60 C59 H59A 108.30 no
C58 C59 H59B 108.30 no
C60 C59 H59B 108.30 no
H59A C59 H59B 107.40 no
C61 C60 C59 116.8(11) no
C61 C60 H60A 108.10 no
C59 C60 H60A 108.10 no
C61 C60 H60B 108.10 no
C59 C60 H60B 108.10 no
H60A C60 H60B 107.30 no
C62 C61 C60 129.(3) no
C62 C61 H61A 104.90 no
C60 C61 H61A 104.90 no
C62 C61 H61B 105.00 no
C60 C61 H61B 104.90 no
H61A C61 H61B 105.80 no
C61 C62 C63 109.(3) no
C61 C62 H62A 109.80 no
C63 C62 H62A 109.80 no
C61 C62 H62B 109.80 no
C63 C62 H62B 109.80 no
H62A C62 H62B 108.30 no
C64 C63 C62 112.(2) no
C64 C63 H63A 109.30 no
C62 C63 H63A 109.30 no
C64 C63 H63B 109.30 no
C62 C63 H63B 109.20 no
H63A C63 H63B 107.90 no
C63 C64 C65 108.8(13) no
C63 C64 H64A 110.00 no
C65 C64 H64A 110.00 no
C63 C64 H64B 109.90 no
C65 C64 H64B 109.90 no
H64A C64 H64B 108.30 no
O66 C65 C64 102.5(15) no
O66 C65 H65A 111.30 no
C64 C65 H65A 111.20 no
O66 C65 H65B 111.30 no
C64 C65 H65B 111.30 no
H65A C65 H65B 109.20 no
C67 O66 C65 115.2(11) no
C72 C67 C68 117.2(9) no
C72 C67 O66 117.7(12) no
C68 C67 O66 125.1(11) no
C67 C68 C69 122.3(9) no
C67 C68 H68A 118.80 no
C69 C68 H68A 118.80 no
C70 C69 C68 118.3(10) no
C70 C69 H69A 120.80 no
C68 C69 H69A 120.80 no
C71 C70 C69 119.1(9) no
C71 C70 C1 121.6(7) no
C69 C70 C1 119.2(8) no
C70 C71 C72 121.1(8) no
C70 C71 H71A 119.50 no
C72 C71 H71A 119.50 no
C67 C72 C71 121.9(10) no
C67 C72 H72A 119.00 no
C71 C72 H72A 119.00 no
C82 N81 C84 114.2(7) no
C82 N81 C86 106.9(6) no
C84 N81 C86 111.4(6) no
C82 N81 C81 110.3(6) no
C84 N81 C81 104.0(5) no
C86 N81 C81 110.1(6) no
N81 C81 Cl81 112.0(5) no
N81 C81 H81A 109.20 no
Cl81 C81 H81A 109.20 no
N81 C81 H81B 109.20 no
Cl81 C81 H81B 109.20 no
H81A C81 H81B 107.90 no
N81 C82 C83 114.6(7) no
N81 C82 H82A 108.60 no
C83 C82 H82A 108.60 no
N81 C82 H82B 108.60 no
C83 C82 H82B 108.60 no
H82A C82 H82B 107.60 no
C82 C83 H83A 109.50 no
C82 C83 H83B 109.50 no
H83A C83 H83B 109.50 no
C82 C83 H83C 109.50 no
H83A C83 H83C 109.50 no
H83B C83 H83C 109.50 no
N81 C84 C85 114.7(6) no
N81 C84 H84A 108.60 no
C85 C84 H84A 108.60 no
N81 C84 H84B 108.60 no
C85 C84 H84B 108.60 no
H84A C84 H84B 107.60 no
C84 C85 H85A 109.50 no
C84 C85 H85B 109.50 no
H85A C85 H85B 109.50 no
C84 C85 H85C 109.50 no
H85A C85 H85C 109.50 no
H85B C85 H85C 109.50 no
C87 C86 N81 115.2(7) no
C87 C86 H86A 108.50 no
N81 C86 H86A 108.50 no
C87 C86 H86B 108.50 no
N81 C86 H86B 108.50 no
H86A C86 H86B 107.50 no
C86 C87 H87A 109.50 no
C86 C87 H87B 109.50 no
H87A C87 H87B 109.50 no
C86 C87 H87C 109.50 no
H87A C87 H87C 109.50 no
H87B C87 H87C 109.50 no
C89 C88 H88A 109.50 no
C89 C88 H88B 109.50 no
H88A C88 H88B 109.50 no
C89 C88 H88C 109.40 no
H88A C88 H88C 109.50 no
H88B C88 H88C 109.50 no
O89 C89 C90 119.2(13) no
O89 C89 C88 124.3(12) no
C90 C89 C88 116.1(13) no
C89 C90 H90A 109.50 no
C89 C90 H90B 109.50 no
H90A C90 H90B 109.50 no
C89 C90 H90C 109.50 no
H90A C90 H90C 109.50 no
H90B C90 H90C 109.50 no

loop_
_geom_bond_atom_site_label_1
_geom_bond_atom_site_label_2
_geom_bond_distance
_geom_bond_publ_flag
Co1 N5 1.830(5) no
Co1 N41 1.846(6) no
Co1 N38 1.943(6) no
Co1 N11 1.955(6) no
Co1 N2 1.960(6) no
Co1 N47 1.975(6) no
C1 N2 1.477(9) no
C1 C70 1.530(12) no
C1 H1A 0.9900 no
C1 H1B 0.9900 no
N2 C3 1.355(9) no
C3 O3 1.267(8) no
C3 C4 1.454(10) no
C4 N5 1.373(8) no
C4 C9 1.399(10) no
N5 C6 1.359(8) no
C6 C7 1.362(10) no
C6 C10 1.507(10) no
C7 C8 1.417(11) no
C7 H7A 0.9500 no
C8 C9 1.367(11) no
C8 H8A 0.9500 no
C9 H9A 0.9500 no
C10 O10 1.262(8) no
C10 N11 1.356(9) no
N11 C12 1.436(9) no
C12 C13 1.536(9) no
C12 H12A 0.9900 no
C12 H12B 0.9900 no
C13 C18 1.368(10) no
C13 C14 1.375(10) no
C14 C15 1.354(11) no
C14 H14A 0.9500 no
C15 C16 1.398(11) no
C15 H15A 0.9500 no
C16 C17 1.344(10) no
C16 O19 1.392(9) no
C17 C18 1.409(11) no
C17 H17A 0.9500 no
C18 H18A 0.9500 no
O19 C20 1.416(9) no
C20 C21 1.517(12) no
C20 H20A 0.9900 no
C20 H20B 0.9900 no
C21 C22 1.464(18) no
C21 H21A 0.9900 no
C21 H21B 0.9900 no
C22 C23 1.301(16) no
C22 H22A 0.9900 no
C22 H22B 0.9900 no
C23 C24 1.706(19) no
C23 H23A 0.9900 no
C23 H23B 0.9900 no
C24 C25 1.550(17) no
C24 H24A 0.9900 no
C24 H24B 0.9900 no
C25 C26 1.502(15) no
C25 H25A 0.9900 no
C25 H25B 0.9900 no
C26 C27 1.574(14) no
C26 H26A 0.9900 no
C26 H26B 0.9900 no
C27 C28 1.466(14) no
C27 H27A 0.9900 no
C27 H27B 0.9900 no
C28 C29 1.533(14) no
C28 H28A 0.9900 no
C28 H28B 0.9900 no
C29 O30 1.416(11) no
C29 H29A 0.9900 no
C29 H29B 0.9900 no
O30 C31 1.382(9) no
C31 C32 1.369(12) no
C31 C36 1.416(11) no
C32 C33 1.395(12) no
C32 H32A 0.9500 no
C33 C34 1.389(10) no
C33 H33A 0.9500 no
C34 C35 1.408(10) no
C34 C37 1.482(10) no
C35 C36 1.390(11) no
C35 H35A 0.9500 no
C36 H36A 0.9500 no
C37 N38 1.468(9) no
C37 H37A 0.9900 no
C37 H37B 0.9900 no
N38 C39 1.354(9) no
C39 O39 1.261(9) no
C39 C40 1.493(11) no
C40 N41 1.365(9) no
C40 C45 1.376(11) no
N41 C42 1.359(9) no
C42 C43 1.385(10) no
C42 C46 1.481(11) no
C43 C44 1.396(12) no
C43 H43A 0.9500 no
C44 C45 1.383(12) no
C44 H44A 0.9500 no
C45 H45A 0.9500 no
C46 O46 1.245(8) no
C46 N47 1.324(9) no
N47 C48 1.45(1) no
C48 C49 1.471(11) no
C48 H48A 0.9900 no
C48 H48B 0.9900 no
C49 C50 1.370(11) no
C49 C54 1.402(11) no
C50 C51 1.389(10) no
C50 H50A 0.9500 no
C51 C52 1.440(13) no
C51 H51A 0.9500 no
C52 O55 1.354(9) no
C52 C53 1.407(13) no
C53 C54 1.326(12) no
C53 H53A 0.9500 no
C54 H54A 0.9500 no
O55 C56 1.41(1) no
C56 C57 1.567(13) no
C56 H56A 0.9900 no
C56 H56B 0.9900 no
C57 C58 1.558(14) no
C57 H57A 0.9900 no
C57 H57B 0.9900 no
C58 C59 1.494(14) no
C58 H58A 0.9900 no
C58 H58B 0.9900 no
C59 C60 1.597(16) no
C59 H59A 0.9900 no
C59 H59B 0.9900 no
C60 C61 1.38(2) no
C60 H60A 0.9900 no
C60 H60B 0.9900 no
C61 C62 1.28(3) no
C61 H61A 0.9900 no
C61 H61B 0.9900 no
C62 C63 1.56(2) no
C62 H62A 0.9900 no
C62 H62B 0.9900 no
C63 C64 1.49(3) no
C63 H63A 0.9900 no
C63 H63B 0.9900 no
C64 C65 1.66(2) no
C64 H64A 0.9900 no
C64 H64B 0.9900 no
C65 O66 1.478(17) no
C65 H65A 0.9900 no
C65 H65B 0.9900 no
O66 C67 1.373(12) no
C67 C72 1.367(14) no
C67 C68 1.371(16) no
C68 C69 1.407(14) no
C68 H68A 0.9500 no
C69 C70 1.405(11) no
C69 H69A 0.9500 no
C70 C71 1.348(12) no
C71 C72 1.389(13) no
C71 H71A 0.9500 no
C72 H72A 0.9500 no
N81 C82 1.494(10) no
N81 C84 1.494(10) no
N81 C86 1.531(10) no
N81 C81 1.546(9) no
C81 Cl81 1.753(8) no
C81 H81A 0.9900 no
C81 H81B 0.9900 no
C82 C83 1.542(12) no
C82 H82A 0.9900 no
C82 H82B 0.9900 no
C83 H83A 0.9800 no
C83 H83B 0.9800 no
C83 H83C 0.9800 no
C84 C85 1.519(12) no
C84 H84A 0.9900 no
C84 H84B 0.9900 no
C85 H85A 0.9800 no
C85 H85B 0.9800 no
C85 H85C 0.9800 no
C86 C87 1.486(12) no
C86 H86A 0.9900 no
C86 H86B 0.9900 no
C87 H87A 0.9800 no
C87 H87B 0.9800 no
C87 H87C 0.9800 no
C88 C89 1.510(18) no
C88 H88A 0.9800 no
C88 H88B 0.9800 no
C88 H88C 0.9800 no
C89 O89 1.185(14) no
C89 C90 1.44(2) no
C90 H90A 0.9800 no
C90 H90B 0.9800 no
C90 H90C 0.9800 no

loop_
_geom_torsion_atom_site_label_1
_geom_torsion_atom_site_label_2
_geom_torsion_atom_site_label_3
_geom_torsion_atom_site_label_4
_geom_torsion
_geom_torsion_publ_flag
C70 C1 N2 C3 -90.9(8) no
C70 C1 N2 Co1 103.6(7) no
N5 Co1 N2 C3 -0.9(5) no
N41 Co1 N2 C3 176.2(5) no
N38 Co1 N2 C3 -101.8(5) no
N11 Co1 N2 C3 -1.1(12) no
N47 Co1 N2 C3 94.5(5) no
N5 Co1 N2 C1 164.9(6) no
N41 Co1 N2 C1 -18.0(6) no
N38 Co1 N2 C1 64.0(6) no
N11 Co1 N2 C1 164.7(8) no
N47 Co1 N2 C1 -99.7(6) no
C1 N2 C3 O3 8.5(10) no
Co1 N2 C3 O3 175.6(6) no
C1 N2 C3 C4 -169.1(6) no
Co1 N2 C3 C4 -2.0(7) no
O3 C3 C4 N5 -173.0(6) no
N2 C3 C4 N5 4.8(8) no
O3 C3 C4 C9 6.0(11) no
N2 C3 C4 C9 -176.2(7) no
C9 C4 N5 C6 0.2(9) no
C3 C4 N5 C6 179.3(6) no
C9 C4 N5 Co1 175.0(5) no
C3 C4 N5 Co1 -5.9(7) no
N41 Co1 N5 C6 80.(5) no
N38 Co1 N5 C6 -95.4(5) no
N11 Co1 N5 C6 -1.3(5) no
N2 Co1 N5 C6 178.7(5) no
N47 Co1 N5 C6 85.3(5) no
N41 Co1 N5 C4 -95.(5) no
N38 Co1 N5 C4 89.8(5) no
N11 Co1 N5 C4 -176.2(5) no
N2 Co1 N5 C4 3.9(5) no
N47 Co1 N5 C4 -89.6(5) no
C4 N5 C6 C7 -1.3(10) no
Co1 N5 C6 C7 -176.1(5) no
C4 N5 C6 C10 176.3(6) no
Co1 N5 C6 C10 1.5(7) no
N5 C6 C7 C8 2.1(10) no
C10 C6 C7 C8 -175.1(6) no
C6 C7 C8 C9 -1.6(11) no
C7 C8 C9 C4 0.5(11) no
N5 C4 C9 C8 0.2(11) no
C3 C4 C9 C8 -178.7(7) no
N5 C6 C10 O10 -177.4(6) no
C7 C6 C10 O10 0.1(11) no
N5 C6 C10 N11 -0.8(8) no
C7 C6 C10 N11 176.7(7) no
O10 C10 N11 C12 6.1(10) no
C6 C10 N11 C12 -170.1(6) no
O10 C10 N11 Co1 176.0(6) no
C6 C10 N11 Co1 -0.2(7) no
N5 Co1 N11 C10 0.8(5) no
N41 Co1 N11 C10 -176.3(5) no
N38 Co1 N11 C10 100.6(5) no
N2 Co1 N11 C10 1.0(11) no
N47 Co1 N11 C10 -95.6(5) no
N5 Co1 N11 C12 169.6(6) no
N41 Co1 N11 C12 -7.5(6) no
N38 Co1 N11 C12 -90.6(6) no
N2 Co1 N11 C12 169.8(7) no
N47 Co1 N11 C12 73.2(6) no
C10 N11 C12 C13 -111.3(7) no
Co1 N11 C12 C13 80.1(7) no
N11 C12 C13 C18 -142.1(7) no
N11 C12 C13 C14 45.7(9) no
C18 C13 C14 C15 2.9(12) no
C12 C13 C14 C15 175.5(8) no
C13 C14 C15 C16 -3.9(14) no
C14 C15 C16 C17 2.7(14) no
C14 C15 C16 O19 -177.1(8) no
O19 C16 C17 C18 179.0(7) no
C15 C16 C17 C18 -0.8(12) no
C14 C13 C18 C17 -0.9(11) no
C12 C13 C18 C17 -173.6(7) no
C16 C17 C18 C13 0.0(12) no
C17 C16 O19 C20 -17.4(11) no
C15 C16 O19 C20 162.4(8) no
C16 O19 C20 C21 -171.0(8) no
O19 C20 C21 C22 75.(1) no
C20 C21 C22 C23 -71.0(16) no
C21 C22 C23 C24 -163.5(11) no
C22 C23 C24 C25 -178.4(12) no
C23 C24 C25 C26 -73.9(10) no
C24 C25 C26 C27 -177.4(10) no
C25 C26 C27 C28 -64.2(14) no
C26 C27 C28 C29 -60.9(15) no
C27 C28 C29 O30 -177.4(10) no
C28 C29 O30 C31 -175.5(8) no
C29 O30 C31 C32 -4.5(13) no
C29 O30 C31 C36 174.5(8) no
O30 C31 C32 C33 176.1(8) no
C36 C31 C32 C33 -2.9(13) no
C31 C32 C33 C34 0.3(14) no
C32 C33 C34 C35 3.3(13) no
C32 C33 C34 C37 -178.5(8) no
C33 C34 C35 C36 -4.3(12) no
C37 C34 C35 C36 177.5(7) no
C34 C35 C36 C31 1.8(12) no
C32 C31 C36 C35 1.8(12) no
O30 C31 C36 C35 -177.2(7) no
C33 C34 C37 N38 87.4(9) no
C35 C34 C37 N38 -94.4(9) no
C34 C37 N38 C39 -86.6(8) no
C34 C37 N38 Co1 108.1(6) no
N5 Co1 N38 C39 -174.9(5) no
N41 Co1 N38 C39 5.3(5) no
N11 Co1 N38 C39 102.1(5) no
N2 Co1 N38 C39 -93.9(5) no
N47 Co1 N38 C39 2.7(12) no
N5 Co1 N38 C37 -9.7(7) no
N41 Co1 N38 C37 170.5(6) no
N11 Co1 N38 C37 -92.7(6) no
N2 Co1 N38 C37 71.3(6) no
N47 Co1 N38 C37 167.9(8) no
C37 N38 C39 O39 4.2(11) no
Co1 N38 C39 O39 171.6(6) no
C37 N38 C39 C40 -173.6(6) no
Co1 N38 C39 C40 -6.2(8) no
O39 C39 C40 N41 -174.4(7) no
N38 C39 C40 N41 3.6(9) no
O39 C39 C40 C45 2.3(12) no
N38 C39 C40 C45 -179.7(7) no
C45 C40 N41 C42 1.8(10) no
C39 C40 N41 C42 178.8(6) no
C45 C40 N41 Co1 -176.3(6) no
C39 C40 N41 Co1 0.8(8) no
N5 Co1 N41 C42 4.(5) no
N38 Co1 N41 C42 178.6(5) no
N11 Co1 N41 C42 84.2(5) no
N2 Co1 N41 C42 -95.1(5) no
N47 Co1 N41 C42 -2.1(5) no
N5 Co1 N41 C40 -178.(100) no
N38 Co1 N41 C40 -3.3(5) no
N11 Co1 N41 C40 -97.7(5) no
N2 Co1 N41 C40 83.0(5) no
N47 Co1 N41 C40 176.0(5) no
C40 N41 C42 C43 -2.2(10) no
Co1 N41 C42 C43 175.9(5) no
C40 N41 C42 C46 -178.6(6) no
Co1 N41 C42 C46 -0.5(7) no
N41 C42 C43 C44 0.9(11) no
C46 C42 C43 C44 176.5(7) no
C42 C43 C44 C45 0.8(12) no
N41 C40 C45 C44 0.0(11) no
C39 C40 C45 C44 -176.4(7) no
C43 C44 C45 C40 -1.3(12) no
N41 C42 C46 O46 -174.5(6) no
C43 C42 C46 O46 9.6(11) no
N41 C42 C46 N47 4.3(8) no
C43 C42 C46 N47 -171.6(7) no
O46 C46 N47 C48 -0.9(11) no
C42 C46 N47 C48 -179.6(6) no
O46 C46 N47 Co1 172.6(6) no
C42 C46 N47 Co1 -6.1(7) no
N5 Co1 N47 C46 -175.0(5) no
N41 Co1 N47 C46 4.7(5) no
N38 Co1 N47 C46 7.4(12) no
N11 Co1 N47 C46 -93.1(5) no
N2 Co1 N47 C46 103.1(5) no
N5 Co1 N47 C48 -2.3(6) no
N41 Co1 N47 C48 177.4(6) no
N38 Co1 N47 C48 -180.0(7) no
N11 Co1 N47 C48 79.6(6) no
N2 Co1 N47 C48 -84.3(6) no
C46 N47 C48 C49 -99.4(8) no
Co1 N47 C48 C49 88.0(7) no
N47 C48 C49 C50 41.2(10) no
N47 C48 C49 C54 -148.1(7) no
C54 C49 C50 C51 0.3(11) no
C48 C49 C50 C51 170.9(7) no
C49 C50 C51 C52 -2.1(11) no
C50 C51 C52 O55 -179.9(7) no
C50 C51 C52 C53 2.7(11) no
O55 C52 C53 C54 -179.1(8) no
C51 C52 C53 C54 -1.6(12) no
C52 C53 C54 C49 -0.2(13) no
C50 C49 C54 C53 0.9(12) no
C48 C49 C54 C53 -170.4(8) no
C53 C52 O55 C56 -168.5(8) no
C51 C52 O55 C56 14.0(11) no
C52 O55 C56 C57 168.1(7) no
O55 C56 C57 C58 -179.4(7) no
C56 C57 C58 C59 71.1(11) no
C57 C58 C59 C60 -177.9(10) no
C58 C59 C60 C61 52.(2) no
C59 C60 C61 C62 40.(3) no
C60 C61 C62 C63 58.(3) no
C61 C62 C63 C64 164.(2) no
C62 C63 C64 C65 57.(2) no
C63 C64 C65 O66 140.5(15) no
C64 C65 O66 C67 -168.3(11) no
C65 O66 C67 C72 174.0(12) no
C65 O66 C67 C68 -6.6(16) no
C72 C67 C68 C69 -1.0(15) no
O66 C67 C68 C69 179.6(9) no
C67 C68 C69 C70 -0.4(14) no
C68 C69 C70 C71 1.9(13) no
C68 C69 C70 C1 179.6(7) no
N2 C1 C70 C71 -100.0(8) no
N2 C1 C70 C69 82.4(9) no
C69 C70 C71 C72 -1.9(12) no
C1 C70 C71 C72 -179.5(7) no
C68 C67 C72 C71 1.1(15) no
O66 C67 C72 C71 -179.5(8) no
C70 C71 C72 C67 0.4(14) no
C82 N81 C81 Cl81 51.8(7) no
C84 N81 C81 Cl81 174.7(5) no
C86 N81 C81 Cl81 -65.9(7) no
C84 N81 C82 C83 -63.3(10) no
C86 N81 C82 C83 173.1(8) no
C81 N81 C82 C83 53.4(10) no
C82 N81 C84 C85 -58.9(9) no
C86 N81 C84 C85 62.3(9) no
C81 N81 C84 C85 -179.2(7) no
C82 N81 C86 C87 176.2(8) no
C84 N81 C86 C87 50.9(10) no
C81 N81 C86 C87 -63.9(9) no
